data_7205020
loop_
_publ_author_name
'Videnova-Adrabi\'nska, Veneta'

_publ_section_title
;
 Ring templated nanochannel architecture of imidazolium
 phosphonoacetate
;
_journal_issue 10
_journal_name_full 'Journal of Materials Chemistry'
_journal_page_first 2931
_journal_page_last 2935
_journal_paper_doi 10.1039/b202064p
_journal_volume 12
_journal_year 2002
_chemical_formula_sum 'C5 H9 N2 O5 P'
_chemical_formula_weight 208.11
_chemical_melting_point 176.0(10)
_chemical_name_common 'Imidazolium acetophosphonate'
_space_group_IT_number 14
_symmetry_cell_setting monoclinic
_symmetry_Int_Tables_number 14
_symmetry_space_group_name_Hall '-P 2ybc'
_symmetry_space_group_name_H-M 'P 1 21/c 1'
_atom_sites_solution_hydrogens 'mixed geom and diff maps'
_atom_sites_solution_primary direct
_atom_sites_solution_secondary difmap
_cell_angle_alpha 90.00
_cell_angle_beta 95.65(2)
_cell_angle_gamma 90.00
_cell_formula_units_Z 4
_cell_length_a 5.318(1)
_cell_length_b 15.358(2)
_cell_length_c 10.804(2)
_cell_measurement_reflns_used 25
_cell_measurement_temperature 297
_cell_measurement_theta_max 27.5
_cell_measurement_theta_min 13.30
_cell_volume 878.1(3)
_computing_molecular_graphics 'ORTEP PLUTO'
_computing_publication_material PLUTO
_computing_structure_refinement TEXSAN
_computing_structure_solution 'MITHRIL DIRDIF'
_diffrn_ambient_temperature 297
_diffrn_measurement_device_type 'Enraf-Nonius CAD-4'
_diffrn_measurement_method scanning
_diffrn_radiation_monochromator graphite
_diffrn_radiation_source 'X-ray tube'
_diffrn_radiation_type 'Mo K\a'
_diffrn_radiation_wavelength 0.71073
_diffrn_reflns_av_R_equivalents 0.037
_diffrn_reflns_limit_h_max 7
_diffrn_reflns_limit_h_min 0
_diffrn_reflns_limit_k_max 21
_diffrn_reflns_limit_k_min -21
_diffrn_reflns_limit_l_max 14
_diffrn_reflns_limit_l_min -15
_diffrn_reflns_number 3525
_diffrn_reflns_theta_max 29.95
_diffrn_standards_decay_% 0
_diffrn_standards_interval_time '50 min'
_diffrn_standards_number 3
_exptl_absorpt_coefficient_mu 0.297
_exptl_absorpt_correction_type 'using DIFABS (trans. factors 0.67 -1.43)'
_exptl_crystal_colour colorless
_exptl_crystal_density_diffrn 1.574
_exptl_crystal_density_meas ?
_exptl_crystal_description prism
_exptl_crystal_F_000 432
_exptl_crystal_size_max 0.600
_exptl_crystal_size_mid 0.500
_exptl_crystal_size_min 0.500
_refine_diff_density_max 0.50
_refine_diff_density_min -0.68
_refine_ls_extinction_coef 0.11976E-03
_refine_ls_extinction_method TEXSAN
_refine_ls_goodness_of_fit_ref 1.88
_refine_ls_matrix_type full
_refine_ls_number_parameters 135
_refine_ls_number_reflns 2657
_refine_ls_number_restraints 0
_refine_ls_R_factor_gt 0.050
_refine_ls_shift/esd_max 0.02
_refine_ls_structure_factor_coef F
_refine_ls_weighting_details 'w = 4^Fo^2^/s^2^(Fo^2^)'
_refine_ls_weighting_scheme calc
_refine_ls_wR_factor_ref 0.065
_reflns_number_observed 2214
_reflns_number_total 2657
_reflns_observed_criterion '>2.0 sigma(I)'
_cod_data_source_file b202064p.txt
_cod_data_source_block Imidazolium_phosphonoacetate
_cod_depositor_comments
;
The following automatic conversions were performed:

'_chemical_melting_point' value '175-177' was changed to '176.0(10)'
- the average value was taken and precision was estimated.

Automatic conversion script
Id: cif_fix_values 1569 2011-02-09 13:29:24Z adriana 

The following automatic conversions were performed:

'_refine_ls_weighting_scheme' value 'w = 4^Fo^2^/s^2^(Fo^2^)' was
changed to 'calc'. New tag '_refine_ls_weighting_details' was
created. The value of the new tag was set to 'w =
4^Fo^2^/s^2^(Fo^2^)'.

Automatic conversion script
Id: cif_fix_values 3143 2015-03-26 13:38:13Z robertas 
;
_cod_original_cell_volume 878.2(5)
_cod_original_sg_symbol_H-M P21/c
_cod_original_formula_sum 'C5 H9 N2 O5 P '
_cod_database_code 7205020
_refine_ls_extinction_ 'expression Ibers, J.A., & Hamilton, W.C'

loop_
_symmetry_equiv_pos_as_xyz
'x, y, z'
'-x, 1/2+y, 1/2-z'
'-x, -y, -z'
'x, 1/2-y, 1/2+z'

loop_
_atom_site_aniso_label
_atom_site_aniso_U_11
_atom_site_aniso_U_22
_atom_site_aniso_U_33
_atom_site_aniso_U_12
_atom_site_aniso_U_13
_atom_site_aniso_U_23
P 0.0286(3) 0.0275(2) 0.0249(2) 0.0013(2) 0.0117(2) 0.0009(1)
O1 0.060(1) 0.0466(8) 0.0455(8) -0.0170(7) 0.0281(7) -0.0165(7)
O2 0.100(2) 0.100(2) 0.064(1) -0.064(1) 0.057(1) -0.039(1)
O3 0.0271(6) 0.0461(8) 0.0444(7) -0.0002(6) 0.0129(6) -0.0016(6)
O4 0.0381(7) 0.0384(7) 0.0309(6) -0.0050(5) 0.0187(5) -0.0059(5)
O5 0.0526(9) 0.0289(6) 0.0374(7) 0.0054(5) 0.0203(6) 0.0059(5)
C6 0.039(1) 0.0359(9) 0.0263(8) -0.0032(7) 0.0092(7) 0.0003(6)
C7 0.036(1) 0.0338(8) 0.0296(8) 0.0054(7) 0.0087(7) -0.0009(7)
H1O 0.067(8) 0.0000 0.0000 0.0000 0.0000 0.0000
H3O 0.063(8) 0.0000 0.0000 0.0000 0.0000 0.0000
H7C7 0.0390 0.0000 0.0000 0.0000 0.0000 0.0000
H8C7 0.0390 0.0000 0.0000 0.0000 0.0000 0.0000
N1 0.042(1) 0.0409(9) 0.047(1) 0.0022(7) 0.0212(8) -0.0057(7)
N3 0.041(1) 0.0420(9) 0.0378(8) 0.0009(7) 0.0207(7) -0.0008(7)
C2 0.047(1) 0.047(1) 0.046(1) 0.008(1) 0.018(1) 0.0093(9)
C4 0.044(1) 0.042(1) 0.044(1) 0.0060(9) 0.0149(9) 0.0039(8)
C5 0.052(1) 0.054(1) 0.033(1) 0.003(1) 0.0170(9) 0.0023(8)
H1N 0.10(1) 0.0000 0.0000 0.0000 0.0000 0.0000
H3N 0.07(1) 0.0000 0.0000 0.0000 0.0000 0.0000
H2C 0.0553 0.0000 0.0000 0.0000 0.0000 0.0000
H4C 0.0503 0.0000 0.0000 0.0000 0.0000 0.0000
H5C 0.0546 0.0000 0.0000 0.0000 0.0000 0.0000

loop_
_atom_site_label
_atom_site_type_symbol
_atom_site_fract_x
_atom_site_fract_y
_atom_site_fract_z
_atom_site_B_iso_or_equiv
_atom_site_thermal_displace_type
_atom_site_occupancy
_atom_site_calc_flag
_atom_site_refinement_flags
_atom_site_disorder_group
P P -0.56266(8) 0.37467(3) 0.44976(4) 2.08(2) Bani 1 d . .
O1 O -0.7259(3) 0.2970(1) 0.1503(1) 3.88(7) Bani 1 d . .
O2 O -0.4306(4) 0.3957(1) 0.1474(2) 6.7(1) Bani 1 d . .
O3 O -0.2826(3) 0.4065(1) 0.4473(1) 3.04(5) Bani 1 d . .
O4 O -0.6894(3) 0.42178(9) 0.5486(1) 2.75(5) Bani 1 d . .
O5 O -0.5545(3) 0.27711(8) 0.4600(1) 3.05(5) Bani 1 d . .
C6 C -0.6097(4) 0.3668(1) 0.1920(2) 2.64(6) Bani 1 d . .
C7 C -0.7214(4) 0.4067(1) 0.3017(2) 2.58(6) Bani 1 d . .
H1O H -0.648(5) 0.279(2) 0.091(3) 5.3(7) Biso 1 d . .
H3O H -0.275(5) 0.466(2) 0.450(2) 5.0(6) Biso 1 d . .
H7C7 H -0.8936 0.3897 0.2992 3.1 Biso 1 d . .
H8C7 H -0.7117 0.4683 0.2950 3.1 Biso 1 d . .
N1 N -0.2172(1) 0.1730(1) 0.3578(2) 3.31(7) Bani 1 d . .
N3 N 0.0427(4) 0.1233(1) 0.2366(2) 3.09(7) Bani 1 d . .
C2 C -0.1386(4) 0.1799(1) 0.2460(2) 3.63(9) Bani 1 d . .
C4 C 0.0845(4) 0.0787(1) 0.3452(2) 3.35(8) Bani 1 d . .
C5 C -0.0796(5) 0.1099(2) 0.4216(2) 3.62(9) Bani 1 d . .
H1N H -0.334(6) 0.203(2) 0.401(3) 7.5(9) Biso 1 d . .
H3N H 0.117(6) 0.116(2) 0.171(3) 5.5(7) Biso 1 d . .
H2C H -0.2027 0.2195 0.1834 4.4 Biso 1 d . .
H4C H 0.2062 0.0339 0.3642 4.0 Biso 1 d . .
H5C H -0.0980 0.0912 0.5040 4.3 Biso 1 d . .

loop_
_atom_type_symbol
_atom_type_description
_atom_type_scat_dispersion_real
_atom_type_scat_dispersion_imag
_atom_type_scat_source
C C 0.0033 0.0016 'International Tables Vol C Tables 4.2.6.8 and 6.1.1.4'
H H 0.0000 0.0000 'International Tables Vol C Tables 4.2.6.8 and 6.1.1.4'
N N 0.0061 0.0033 'International Tables Vol C Tables 4.2.6.8 and 6.1.1.4'
O O 0.0106 0.0060 'International Tables Vol C Tables 4.2.6.8 and 6.1.1.4'
P P 0.1023 0.0942 'International Tables Vol C Tables 4.2.6.8 and 6.1.1.4'

loop_
_geom_angle_atom_site_label_1
_geom_angle_atom_site_label_2
_geom_angle_atom_site_label_3
_geom_angle
_geom_angle_site_symmetry_1
_geom_angle_site_symmetry_3
_geom_angle_publ_flag
O5 P O4 116.06(7) . . no
O5 P O3 106.90(8) . . no
O5 P C7 110.18(8) . . no
O4 P O3 110.78(8) . . no
O4 P C7 107.20(8) . . no
O3 P C7 105.20(8) . . no
C6 O1 H1O 107(2) . . no
P O3 H3O 110(2) . . no
O1 C6 O2 122.6(2) . . no
O1 C6 C7 113.4(2) . . no
O2 C6 C7 124.0(2) . . no
P C7 C6 113.6(1) . . no
P C7 H7C7 108.45 . . no
P C7 H8C7 108.38 . . no
C6 C7 H7C7 108.60 . . no
C6 C7 H8C7 108.38 . . no
H7C7 C7 H8C7 109.33 . . no
C2 N1 C5 108.5(2) . . no
C2 N1 H1N 134(2) . . no
C5 N1 H1N 117(2) . . no
C2 N3 C4 109.1(2) . . no
C2 N3 H3N 124(2) . . no
C4 N3 H3N 127(2) . . no
N1 C2 N3 108.7(2) . . no
N1 C2 H2C 125.42 . . no
N3 C2 H2C 125.90 . . no
N3 C4 C5 106.8(2) . . no
N3 C4 H4C 126.85 . . no
C5 C4 H4C 126.38 . . no
N1 C5 C4 107.0(2) . . no
N1 C5 H5C 126.24 . . no
C4 C5 H5C 126.79 . . no

loop_
_geom_bond_atom_site_label_1
_geom_bond_atom_site_label_2
_geom_bond_distance
_geom_bond_site_symmetry_2
_geom_bond_publ_flag
P O5 1.503(1) . no
P O4 1.504(1) . no
P O3 1.570(1) . no
P C7 1.802(2) . no
O1 C6 1.297(2) . no
O2 C6 1.194(2) . no
O1 H1O 0.85(3) . no
O3 H3O 0.92(3) . no
C6 C7 1.507(2) . no
C7 H7C7 0.950 . no
C7 H8C7 0.952 . no
N1 C2 1.321(3) . no
N1 C5 1.361(3) . no
N1 H1N 0.93(4) . no
N3 C2 1.309(3) . no
N3 C4 1.359(3) . no
N3 H3N 0.86(3) . no
C2 H2C 0.948 . no
C4 C5 1.347(3) . no
C4 H4C 0.953 . no
C5 H5C 0.949 . no

loop_
_cod_related_entry_id
_cod_related_entry_database
_cod_related_entry_code
1 ChemSpider 28580125
